data_7156384
loop_
_publ_author_name
'Zhang, Xiao-Yu'
'Yang, Song'
'Wei, Yin'
'Shi, Min'

_publ_section_title
;
 Thermally-induced intramolecular [2 + 2] cycloaddition of
 acrylamide-tethered alkylidenecyclopropanes.
;
_journal_issue 35
_journal_name_full 'Organic &amp; biomolecular chemistry'
_journal_page_first 6399
_journal_page_last 6404
_journal_paper_doi 10.1039/c8ob01765d
_journal_volume 16
_journal_year 2018
_chemical_formula_sum 'C21 H21 N O'
_chemical_formula_weight 303.39
_space_group_crystal_system orthorhombic
_space_group_IT_number 61
_space_group_name_Hall '-P 2ac 2ab'
_space_group_name_H-M_alt 'P b c a'
_symmetry_space_group_name_Hall '-P 2ac 2ab'
_symmetry_space_group_name_H-M 'P b c a'
_atom_sites_solution_hydrogens geom
_audit_creation_method SHELXL-2013
_audit_update_record
;
2017-08-19 deposited with the CCDC.
2018-08-21 downloaded from the CCDC.
;
_cell_angle_alpha 90
_cell_angle_beta 90
_cell_angle_gamma 90
_cell_formula_units_Z 8
_cell_length_a 14.3887(13)
_cell_length_b 9.1859(8)
_cell_length_c 24.515(2)
_cell_measurement_reflns_used 5370
_cell_measurement_temperature 296(2)
_cell_measurement_theta_max 48.323
_cell_measurement_theta_min 5.517
_cell_volume 3240.2(5)
_computing_cell_refinement 'Bruker SAINT'
_computing_data_collection 'Bruker APEX2'
_computing_data_reduction 'Bruker SAINT'
_computing_molecular_graphics 'Bruker SHELXTL'
_computing_publication_material 'Bruker SHELXTL'
_computing_structure_refinement 'SHELXL-2013 (Sheldrick, 2013)'
_computing_structure_solution 'SHELXS-97 (Sheldrick, 2008)'
_diffrn_ambient_temperature 296(2)
_diffrn_measured_fraction_theta_full 0.999
_diffrn_measured_fraction_theta_max 0.999
_diffrn_measurement_device_type 'Bruker APEX-II CCD'
_diffrn_measurement_method '\f and \w scans'
_diffrn_radiation_type MoK\a
_diffrn_radiation_wavelength 0.71073
_diffrn_reflns_av_R_equivalents 0.0337
_diffrn_reflns_av_unetI/netI 0.0200
_diffrn_reflns_Laue_measured_fraction_full 0.999
_diffrn_reflns_Laue_measured_fraction_max 0.999
_diffrn_reflns_limit_h_max 17
_diffrn_reflns_limit_h_min -17
_diffrn_reflns_limit_k_max 11
_diffrn_reflns_limit_k_min -10
_diffrn_reflns_limit_l_max 29
_diffrn_reflns_limit_l_min -27
_diffrn_reflns_number 21314
_diffrn_reflns_point_group_measured_fraction_full 0.999
_diffrn_reflns_point_group_measured_fraction_max 0.999
_diffrn_reflns_theta_full 25.242
_diffrn_reflns_theta_max 25.499
_diffrn_reflns_theta_min 2.183
_exptl_absorpt_coefficient_mu 0.076
_exptl_absorpt_correction_T_max 0.7456
_exptl_absorpt_correction_T_min 0.6851
_exptl_absorpt_correction_type multi-scan
_exptl_absorpt_process_details sadabs
_exptl_crystal_colour colorless
_exptl_crystal_density_diffrn 1.244
_exptl_crystal_description prismatic
_exptl_crystal_F_000 1296
_exptl_crystal_size_max 0.220
_exptl_crystal_size_mid 0.170
_exptl_crystal_size_min 0.130
_refine_diff_density_max 0.176
_refine_diff_density_min -0.134
_refine_diff_density_rms 0.029
_refine_ls_extinction_coef 0.0115(9)
_refine_ls_extinction_expression Fc^*^=kFc[1+0.001xFc^2^\l^3^/sin(2\q)]^-1/4^
_refine_ls_extinction_method SHELXL
_refine_ls_goodness_of_fit_ref 1.044
_refine_ls_hydrogen_treatment constr
_refine_ls_matrix_type full
_refine_ls_number_parameters 211
_refine_ls_number_reflns 3008
_refine_ls_number_restraints 0
_refine_ls_restrained_S_all 1.044
_refine_ls_R_factor_all 0.0553
_refine_ls_R_factor_gt 0.0364
_refine_ls_shift/su_max 0.001
_refine_ls_shift/su_mean 0.000
_refine_ls_structure_factor_coef Fsqd
_refine_ls_weighting_details 'w=1/[\s^2^(Fo^2^)+(0.0486P)^2^+0.7827P] where P=(Fo^2^+2Fc^2^)/3'
_refine_ls_weighting_scheme calc
_refine_ls_wR_factor_gt 0.0903
_refine_ls_wR_factor_ref 0.1059
_reflns_Friedel_coverage 0.000
_reflns_number_gt 2291
_reflns_number_total 3008
_reflns_threshold_expression 'I > 2\s(I)'
_cod_data_source_file c8ob01765d2.cif
_cod_data_source_block dm17379
_cod_depositor_comments 'Adding full bibliography for 7156384--7156385.cif.'
_cod_database_code 7156384
_shelx_space_group_comment
; 
The symmetry employed for this shelxl refinement is uniquely defined 
by the following loop, which should always be used as a source of 
symmetry information in preference to the above space-group names. 
They are only intended as comments. 
;
_shelx_estimated_absorpt_t_min 0.984
_shelx_estimated_absorpt_t_max 0.990
_shelxl_version_number 2013-4

loop_
_space_group_symop_operation_xyz
'x, y, z'
'-x+1/2, -y, z+1/2'
'-x, y+1/2, -z+1/2'
'x+1/2, -y+1/2, -z'
'-x, -y, -z'
'x-1/2, y, -z-1/2'
'x, -y-1/2, z-1/2'
'-x-1/2, y-1/2, z'

loop_
_atom_site_label
_atom_site_type_symbol
_atom_site_fract_x
_atom_site_fract_y
_atom_site_fract_z
_atom_site_U_iso_or_equiv
_atom_site_adp_type
_atom_site_occupancy
_atom_site_site_symmetry_order
_atom_site_calc_flag
_atom_site_refinement_flags_posn
_atom_site_refinement_flags_adp
N1 N 0.51430(8) 1.16339(13) 0.57412(5) 0.0388(3) Uani 1 1 d . .
O1 O 0.62233(8) 1.22707(13) 0.63778(5) 0.0555(3) Uani 1 1 d . .
C1 C 0.34846(12) 0.8450(2) 0.73440(8) 0.0583(5) Uani 1 1 d . .
H1A H 0.3703 0.8177 0.7704 0.070 Uiso 1 1 calc R U
H1B H 0.3300 0.7643 0.7113 0.070 Uiso 1 1 calc R U
C2 C 0.29519(12) 0.9857(2) 0.72907(7) 0.0554(5) Uani 1 1 d . .
H2A H 0.2450 0.9895 0.7027 0.067 Uiso 1 1 calc R U
H2B H 0.2853 1.0430 0.7618 0.067 Uiso 1 1 calc R U
C3 C 0.39270(11) 0.97290(18) 0.70776(6) 0.0435(4) Uani 1 1 d . .
C4 C 0.47570(11) 1.0684(2) 0.72577(6) 0.0491(4) Uani 1 1 d . .
H4A H 0.5320 1.0144 0.7337 0.059 Uiso 1 1 calc R U
H4B H 0.4613 1.1373 0.7545 0.059 Uiso 1 1 calc R U
C5 C 0.47169(10) 1.13332(16) 0.66710(6) 0.0390(4) Uani 1 1 d . .
C6 C 0.42545(10) 0.99032(15) 0.64767(6) 0.0358(3) Uani 1 1 d . .
C7 C 0.37276(10) 1.02409(15) 0.59645(6) 0.0364(3) Uani 1 1 d . .
C8 C 0.28494(11) 0.97666(18) 0.58169(7) 0.0465(4) Uani 1 1 d . .
H8 H 0.2512 0.9190 0.6058 0.056 Uiso 1 1 calc R U
C9 C 0.24645(12) 1.01343(19) 0.53178(7) 0.0542(4) Uani 1 1 d . .
H9 H 0.1873 0.9812 0.5225 0.065 Uiso 1 1 calc R U
C10 C 0.29663(12) 1.0980(2) 0.49620(7) 0.0530(4) Uani 1 1 d . .
H10 H 0.2712 1.1222 0.4625 0.064 Uiso 1 1 calc R U
C11 C 0.38428(11) 1.14765(17) 0.50963(6) 0.0453(4) Uani 1 1 d . .
H11 H 0.4173 1.2048 0.4850 0.054 Uiso 1 1 calc R U
C12 C 0.42352(10) 1.11242(15) 0.55988(6) 0.0362(3) Uani 1 1 d . .
C13 C 0.54576(10) 1.17754(16) 0.62728(6) 0.0398(4) Uani 1 1 d . .
C14 C 0.57392(12) 1.22253(19) 0.53114(7) 0.0521(4) Uani 1 1 d . .
H14A H 0.5542 1.3196 0.5223 0.078 Uiso 1 1 calc R U
H14B H 0.5695 1.1622 0.4993 0.078 Uiso 1 1 calc R U
H14C H 0.6371 1.2246 0.5436 0.078 Uiso 1 1 calc R U
C15 C 0.40480(11) 1.26481(17) 0.66965(7) 0.0508(4) Uani 1 1 d . .
H15A H 0.4358 1.3457 0.6865 0.076 Uiso 1 1 calc R U
H15B H 0.3509 1.2392 0.6906 0.076 Uiso 1 1 calc R U
H15C H 0.3862 1.2912 0.6334 0.076 Uiso 1 1 calc R U
C16 C 0.49234(10) 0.86218(15) 0.63600(6) 0.0389(3) Uani 1 1 d . .
C17 C 0.45370(12) 0.73346(17) 0.61628(7) 0.0485(4) Uani 1 1 d . .
H17 H 0.3905 0.7302 0.6085 0.058 Uiso 1 1 calc R U
C18 C 0.50731(15) 0.61026(19) 0.60796(8) 0.0613(5) Uani 1 1 d . .
H18 H 0.4797 0.5256 0.5949 0.074 Uiso 1 1 calc R U
C19 C 0.60092(15) 0.6120(2) 0.61887(8) 0.0659(6) Uani 1 1 d . .
H19 H 0.6367 0.5290 0.6135 0.079 Uiso 1 1 calc R U
C20 C 0.64107(13) 0.7380(2) 0.63788(8) 0.0609(5) Uani 1 1 d . .
H20 H 0.7045 0.7402 0.6451 0.073 Uiso 1 1 calc R U
C21 C 0.58755(11) 0.86241(18) 0.64641(7) 0.0491(4) Uani 1 1 d . .
H21 H 0.6158 0.9468 0.6592 0.059 Uiso 1 1 calc R U

loop_
_atom_site_aniso_label
_atom_site_aniso_U_11
_atom_site_aniso_U_22
_atom_site_aniso_U_33
_atom_site_aniso_U_23
_atom_site_aniso_U_13
_atom_site_aniso_U_12
N1 0.0346(7) 0.0388(7) 0.0431(7) 0.0027(5) 0.0035(5) -0.0062(5)
O1 0.0399(7) 0.0657(8) 0.0610(8) -0.0076(6) -0.0011(5) -0.0175(6)
C1 0.0535(11) 0.0660(12) 0.0555(11) 0.0209(9) 0.0055(8) -0.0042(9)
C2 0.0443(10) 0.0686(12) 0.0535(10) 0.0066(8) 0.0094(8) -0.0012(8)
C3 0.0382(8) 0.0516(9) 0.0408(8) 0.0071(7) 0.0024(6) -0.0006(7)
C4 0.0437(9) 0.0633(10) 0.0403(9) -0.0003(8) -0.0007(7) -0.0020(8)
C5 0.0340(8) 0.0417(8) 0.0412(8) -0.0015(6) 0.0009(6) -0.0025(6)
C6 0.0294(7) 0.0385(8) 0.0394(8) 0.0050(6) 0.0002(6) -0.0029(6)
C7 0.0309(8) 0.0362(7) 0.0421(8) 0.0026(6) 0.0005(6) 0.0010(6)
C8 0.0347(8) 0.0527(9) 0.0521(10) 0.0078(8) -0.0009(7) -0.0056(7)
C9 0.0340(9) 0.0671(11) 0.0616(11) 0.0003(9) -0.0110(8) -0.0010(8)
C10 0.0459(9) 0.0639(11) 0.0492(10) 0.0064(8) -0.0103(8) 0.0092(8)
C11 0.0457(9) 0.0454(9) 0.0447(9) 0.0085(7) -0.0008(7) 0.0029(7)
C12 0.0327(8) 0.0336(7) 0.0424(8) 0.0011(6) 0.0008(6) 0.0019(6)
C13 0.0352(8) 0.0359(8) 0.0484(9) -0.0030(6) 0.0004(7) -0.0026(6)
C14 0.0499(10) 0.0534(10) 0.0529(10) 0.0023(8) 0.0117(8) -0.0131(8)
C15 0.0496(10) 0.0448(9) 0.0581(10) -0.0060(8) 0.0081(8) 0.0017(7)
C16 0.0387(8) 0.0390(8) 0.0389(8) 0.0079(6) 0.0016(6) 0.0013(6)
C17 0.0516(10) 0.0416(9) 0.0522(10) 0.0063(7) 0.0016(8) -0.0026(7)
C18 0.0830(15) 0.0378(9) 0.0631(12) 0.0042(8) 0.0090(10) 0.0021(9)
C19 0.0782(14) 0.0491(11) 0.0705(13) 0.0128(9) 0.0162(10) 0.0233(10)
C20 0.0478(10) 0.0677(12) 0.0672(12) 0.0202(10) 0.0078(9) 0.0182(9)
C21 0.0401(9) 0.0509(10) 0.0563(10) 0.0099(8) 0.0003(7) 0.0043(7)

loop_
_atom_type_symbol
_atom_type_description
_atom_type_scat_dispersion_real
_atom_type_scat_dispersion_imag
_atom_type_scat_source
C C 0.0033 0.0016 'International Tables Vol C Tables 4.2.6.8 and 6.1.1.4'
H H 0.0000 0.0000 'International Tables Vol C Tables 4.2.6.8 and 6.1.1.4'
N N 0.0061 0.0033 'International Tables Vol C Tables 4.2.6.8 and 6.1.1.4'
O O 0.0106 0.0060 'International Tables Vol C Tables 4.2.6.8 and 6.1.1.4'

loop_
_geom_angle_atom_site_label_1
_geom_angle_atom_site_label_2
_geom_angle_atom_site_label_3
_geom_angle
C13 N1 C12 123.94(12)
C13 N1 C14 116.80(13)
C12 N1 C14 118.75(13)
C3 C1 C2 60.18(11)
C3 C1 H1A 117.8
C2 C1 H1A 117.8
C3 C1 H1B 117.8
C2 C1 H1B 117.8
H1A C1 H1B 114.9
C3 C2 C1 59.21(11)
C3 C2 H2A 117.9
C1 C2 H2A 117.9
C3 C2 H2B 117.9
C1 C2 H2B 117.9
H2A C2 H2B 115.0
C1 C3 C2 60.61(11)
C1 C3 C4 130.80(14)
C2 C3 C4 125.30(15)
C1 C3 C6 128.84(15)
C2 C3 C6 127.20(14)
C4 C3 C6 88.74(11)
C3 C4 C5 85.71(11)
C3 C4 H4A 114.4
C5 C4 H4A 114.4
C3 C4 H4B 114.4
C5 C4 H4B 114.4
H4A C4 H4B 111.5
C13 C5 C15 104.89(12)
C13 C5 C6 109.56(12)
C15 C5 C6 114.08(12)
C13 C5 C4 132.65(13)
C15 C5 C4 106.56(13)
C6 C5 C4 88.57(11)
C7 C6 C16 108.49(12)
C7 C6 C5 107.43(11)
C16 C6 C5 115.80(12)
C7 C6 C3 131.42(13)
C16 C6 C3 106.59(11)
C5 C6 C3 85.76(11)
C8 C7 C12 119.12(14)
C8 C7 C6 127.96(13)
C12 C7 C6 112.89(12)
C7 C8 C9 121.27(15)
C7 C8 H8 119.4
C9 C8 H8 119.4
C10 C9 C8 119.27(16)
C10 C9 H9 120.4
C8 C9 H9 120.4
C9 C10 C11 121.03(16)
C9 C10 H10 119.5
C11 C10 H10 119.5
C10 C11 C12 120.29(15)
C10 C11 H11 119.9
C12 C11 H11 119.9
C11 C12 C7 119.02(14)
C11 C12 N1 120.64(13)
C7 C12 N1 120.34(13)
O1 C13 N1 121.92(14)
O1 C13 C5 127.23(14)
N1 C13 C5 110.75(12)
N1 C14 H14A 109.5
N1 C14 H14B 109.5
H14A C14 H14B 109.5
N1 C14 H14C 109.5
H14A C14 H14C 109.5
H14B C14 H14C 109.5
C5 C15 H15A 109.5
C5 C15 H15B 109.5
H15A C15 H15B 109.5
C5 C15 H15C 109.5
H15A C15 H15C 109.5
H15B C15 H15C 109.5
C17 C16 C21 117.20(15)
C17 C16 C6 117.49(13)
C21 C16 C6 125.21(14)
C18 C17 C16 121.49(17)
C18 C17 H17 119.3
C16 C17 H17 119.3
C19 C18 C17 120.54(18)
C19 C18 H18 119.7
C17 C18 H18 119.7
C18 C19 C20 119.21(17)
C18 C19 H19 120.4
C20 C19 H19 120.4
C19 C20 C21 120.59(18)
C19 C20 H20 119.7
C21 C20 H20 119.7
C20 C21 C16 120.96(17)
C20 C21 H21 119.5
C16 C21 H21 119.5

loop_
_geom_bond_atom_site_label_1
_geom_bond_atom_site_label_2
_geom_bond_distance
N1 C13 1.3857(19)
N1 C12 1.4309(18)
N1 C14 1.4632(19)
O1 C13 1.2194(18)
C1 C3 1.487(2)
C1 C2 1.508(3)
C1 H1A 0.9700
C1 H1B 0.9700
C2 C3 1.502(2)
C2 H2A 0.9700
C2 H2B 0.9700
C3 C4 1.546(2)
C3 C6 1.555(2)
C4 C5 1.558(2)
C4 H4A 0.9700
C4 H4B 0.9700
C5 C13 1.501(2)
C5 C15 1.546(2)
C5 C6 1.548(2)
C6 C7 1.499(2)
C6 C16 1.547(2)
C7 C8 1.385(2)
C7 C12 1.413(2)
C8 C9 1.385(2)
C8 H8 0.9300
C9 C10 1.373(2)
C9 H9 0.9300
C10 C11 1.381(2)
C10 H10 0.9300
C11 C12 1.393(2)
C11 H11 0.9300
C14 H14A 0.9600
C14 H14B 0.9600
C14 H14C 0.9600
C15 H15A 0.9600
C15 H15B 0.9600
C15 H15C 0.9600
C16 C17 1.393(2)
C16 C21 1.394(2)
C17 C18 1.385(2)
C17 H17 0.9300
C18 C19 1.373(3)
C18 H18 0.9300
C19 C20 1.375(3)
C19 H19 0.9300
C20 C21 1.394(2)
C20 H20 0.9300
C21 H21 0.9300

loop_
_geom_torsion_atom_site_label_1
_geom_torsion_atom_site_label_2
_geom_torsion_atom_site_label_3
_geom_torsion_atom_site_label_4
_geom_torsion
C2 C1 C3 C4 113.0(2)
C2 C1 C3 C6 -115.94(19)
C1 C2 C3 C4 -121.34(18)
C1 C2 C3 C6 118.44(19)
C1 C3 C4 C5 168.95(18)
C2 C3 C4 C5 -111.60(16)
C6 C3 C4 C5 24.89(11)
C3 C4 C5 C13 -140.62(16)
C3 C4 C5 C15 89.71(13)
C3 C4 C5 C6 -25.02(11)
C13 C5 C6 C7 -67.65(15)
C15 C5 C6 C7 49.57(16)
C4 C5 C6 C7 157.09(12)
C13 C5 C6 C16 53.74(16)
C15 C5 C6 C16 170.96(12)
C4 C5 C6 C16 -81.52(13)
C13 C5 C6 C3 160.13(12)
C15 C5 C6 C3 -82.66(14)
C4 C5 C6 C3 24.86(11)
C1 C3 C6 C7 80.1(2)
C2 C3 C6 C7 0.5(3)
C4 C3 C6 C7 -134.65(16)
C1 C3 C6 C16 -54.6(2)
C2 C3 C6 C16 -134.25(16)
C4 C3 C6 C16 90.60(13)
C1 C3 C6 C5 -170.28(17)
C2 C3 C6 C5 110.07(17)
C4 C3 C6 C5 -25.07(11)
C16 C6 C7 C8 96.52(18)
C5 C6 C7 C8 -137.61(16)
C3 C6 C7 C8 -37.6(2)
C16 C6 C7 C12 -81.75(14)
C5 C6 C7 C12 44.12(16)
C3 C6 C7 C12 144.12(15)
C12 C7 C8 C9 0.4(2)
C6 C7 C8 C9 -177.77(15)
C7 C8 C9 C10 0.3(3)
C8 C9 C10 C11 -0.5(3)
C9 C10 C11 C12 0.0(3)
C10 C11 C12 C7 0.7(2)
C10 C11 C12 N1 179.99(14)
C8 C7 C12 C11 -0.9(2)
C6 C7 C12 C11 177.54(13)
C8 C7 C12 N1 179.81(13)
C6 C7 C12 N1 -1.76(19)
C13 N1 C12 C11 157.12(14)
C14 N1 C12 C11 -14.4(2)
C13 N1 C12 C7 -23.6(2)
C14 N1 C12 C7 164.86(14)
C12 N1 C13 O1 -176.93(14)
C14 N1 C13 O1 -5.2(2)
C12 N1 C13 C5 -0.39(19)
C14 N1 C13 C5 171.30(13)
C15 C5 C13 O1 98.00(18)
C6 C5 C13 O1 -139.16(16)
C4 C5 C13 O1 -32.2(3)
C15 C5 C13 N1 -78.31(15)
C6 C5 C13 N1 44.54(16)
C4 C5 C13 N1 151.47(16)
C7 C6 C16 C17 -56.60(16)
C5 C6 C16 C17 -177.42(13)
C3 C6 C16 C17 89.23(16)
C7 C6 C16 C21 127.09(15)
C5 C6 C16 C21 6.3(2)
C3 C6 C16 C21 -87.08(17)
C21 C16 C17 C18 0.8(2)
C6 C16 C17 C18 -175.86(14)
C16 C17 C18 C19 -0.2(3)
C17 C18 C19 C20 -0.4(3)
C18 C19 C20 C21 0.4(3)
C19 C20 C21 C16 0.1(3)
C17 C16 C21 C20 -0.7(2)
C6 C16 C21 C20 175.63(15)
